data_7714441
loop_
_publ_author_name
'Mao, Jia-Xue'
'Chang, Jiarui'
'Zhang, Jie'
'Chen, Xuenian'

_publ_section_title
;
 Structures of nickel chloride and thiolate complexes supported by PCN and
 POCOP pincer ligands and catalytic reactivity of the chloride complexes
;
_journal_name_full 'Dalton Transactions'
_journal_paper_doi 10.1039/D3DT03109H
_journal_year 2023
_chemical_formula_moiety 'C19 H25 Cl N Ni O P'
_chemical_formula_sum 'C19 H25 Cl N Ni O P'
_chemical_formula_weight 408.53
_chemical_name_systematic tBu-PCN-Ni-Cl
_space_group_crystal_system monoclinic
_space_group_IT_number 14
_space_group_name_Hall '-P 2yn'
_space_group_name_H-M_alt 'P 1 21/n 1'
_atom_sites_solution_hydrogens geom
_audit_creation_date 2022-08-22
_audit_creation_method
;
Olex2 1.2
(compiled 2018.05.29 svn.r3508 for OlexSys, GUI svn.r5506)
;
_audit_update_record
;
2023-07-21 deposited with the CCDC.	2023-11-08 downloaded from the CCDC.
;
_cell_angle_alpha 90
_cell_angle_beta 97.9010(10)
_cell_angle_gamma 90
_cell_formula_units_Z 4
_cell_length_a 11.8845(2)
_cell_length_b 12.3506(2)
_cell_length_c 13.4163(2)
_cell_measurement_reflns_used 5418
_cell_measurement_temperature 169.99(10)
_cell_measurement_theta_max 71.4970
_cell_measurement_theta_min 4.8780
_cell_volume 1950.56(5)
_computing_cell_refinement 'CrysAlisPro 1.171.40.53 (Rigaku OD, 2019)'
_computing_data_collection 'CrysAlisPro 1.171.40.53 (Rigaku OD, 2019)'
_computing_data_reduction 'CrysAlisPro 1.171.40.53 (Rigaku OD, 2019)'
_computing_molecular_graphics 'Olex2 (Dolomanov et al., 2009)'
_computing_publication_material 'Olex2 (Dolomanov et al., 2009)'
_computing_structure_refinement 'ShelXL (Sheldrick, 2015)'
_computing_structure_solution 'SHELXT 2018/2 (Sheldrick, 2018)'
_diffrn_ambient_environment N~2~
_diffrn_ambient_temperature 169.99(10)
_diffrn_detector 'CCD plate'
_diffrn_detector_area_resol_mean 8.0521
_diffrn_detector_type EosS2
_diffrn_measured_fraction_theta_full 0.999
_diffrn_measured_fraction_theta_max 0.977
_diffrn_measurement_details
;
List of Runs (angles in degrees, time in seconds):

  # Type    Start    End  Width  t~exp~   \w     \q     \k     \f   Frames
#--------------------------------------------------------------------------
  1  \w   -103.00 -12.00   1.00    1.00    --  -35.62 -75.00 -78.00   91
  2  \w    -15.00  10.00   1.00    1.00    --  -35.62  75.00  49.00   25
  3  \w    -10.00  15.00   1.00    1.00    --   35.62 -75.00 -78.00   25
  4  \w     87.00 113.00   1.00    2.26    --  107.12 -75.00 -78.00   26
  5  \w     44.00  73.00   1.00    2.26    --  107.12 -75.00 -78.00   29
  6  \w    128.00 174.00   1.00    2.26    --  107.12  75.00  49.00   46
  7  \w    -96.00 -36.00   1.00    1.00    --  -35.62-178.00 -90.00   60
  8  \w    -16.00  10.00   1.00    1.00    --  -35.62  77.00-150.00   26
  9  \w    -61.00 -32.00   1.00    1.00    --  -35.62  77.00-150.00   29
 10  \w     76.00 108.00   1.00    1.00    --   35.62-178.00 -30.00   32
 11  \w     55.00 107.00   1.00    1.00    --   35.62-178.00-150.00   52
 12  \w     56.00  93.00   1.00    1.00    --   35.62  75.00  49.00   37
 13  \w     57.00  95.00   1.00    1.00    --   35.62 178.00-120.00   38
 14  \w     50.00  76.00   1.00    2.26    --  107.12-111.00-180.00   26
 15  \w     83.00 171.00   1.00    2.26    --  107.12  77.00   0.00   88
 16  \w     60.00 150.00   1.00    2.26    --  107.12 178.00 150.00   90
 17  \w     46.00 105.00   1.00    2.26    --  107.12-111.00 -90.00   59
 18  \w     85.00 110.00   1.00    2.26    --  107.12 -95.00 -90.00   25
 19  \w     37.00  85.00   1.00    2.26    --  107.12 -15.00  90.00   48
 20  \w    102.00 145.00   1.00    2.26    --  107.12 -15.00  90.00   43
 21  \w     85.00 111.00   1.00    2.26    --  107.12-111.00-180.00   26
 22  \w     81.00 135.00   1.00    2.26    --  107.12 178.00 -60.00   54
;
_diffrn_measurement_device 'four-circle diffractometer'
_diffrn_measurement_device_type 'SuperNova, Dual, Cu at home/near, EosS2'
_diffrn_measurement_method '\w scans'
_diffrn_orient_matrix_type 'CrysAlisPro convention (1999,Acta A55,543-557)'
_diffrn_orient_matrix_UB_11 -0.0785005000
_diffrn_orient_matrix_UB_12 0.0996113000
_diffrn_orient_matrix_UB_13 -0.0154069000
_diffrn_orient_matrix_UB_21 -0.0243733000
_diffrn_orient_matrix_UB_22 -0.0251353000
_diffrn_orient_matrix_UB_23 -0.1133448000
_diffrn_orient_matrix_UB_31 -0.1018847000
_diffrn_orient_matrix_UB_32 -0.0707201000
_diffrn_orient_matrix_UB_33 0.0186348000
_diffrn_radiation_monochromator mirror
_diffrn_radiation_probe x-ray
_diffrn_radiation_type CuK\a
_diffrn_radiation_wavelength 1.54184
_diffrn_reflns_av_R_equivalents 0.0202
_diffrn_reflns_av_unetI/netI 0.0267
_diffrn_reflns_Laue_measured_fraction_full 0.999
_diffrn_reflns_Laue_measured_fraction_max 0.977
_diffrn_reflns_limit_h_max 14
_diffrn_reflns_limit_h_min -14
_diffrn_reflns_limit_k_max 7
_diffrn_reflns_limit_k_min -14
_diffrn_reflns_limit_l_max 16
_diffrn_reflns_limit_l_min -15
_diffrn_reflns_number 8433
_diffrn_reflns_point_group_measured_fraction_full 0.999
_diffrn_reflns_point_group_measured_fraction_max 0.977
_diffrn_reflns_theta_full 67.684
_diffrn_reflns_theta_max 71.437
_diffrn_reflns_theta_min 4.663
_diffrn_source 'micro-focus sealed X-ray tube'
_diffrn_source_type 'SuperNova (Cu) X-ray Source'
_exptl_absorpt_coefficient_mu 3.503
_exptl_absorpt_correction_T_max 1.00000
_exptl_absorpt_correction_T_min 0.65340
_exptl_absorpt_correction_type multi-scan
_exptl_absorpt_process_details
;
CrysAlisPro 1.171.40.53 (Rigaku Oxford Diffraction, 2019)
Empirical absorption correction using spherical harmonics,
 implemented in SCALE3 ABSPACK scaling algorithm.
;
_exptl_crystal_colour 'clear light colourless'
_exptl_crystal_colour_lustre clear
_exptl_crystal_colour_modifier light
_exptl_crystal_colour_primary colourless
_exptl_crystal_density_diffrn 1.391
_exptl_crystal_description block
_exptl_crystal_F_000 856
_exptl_crystal_size_max 0.02
_exptl_crystal_size_mid 0.02
_exptl_crystal_size_min 0.02
_refine_diff_density_max 0.417
_refine_diff_density_min -0.422
_refine_diff_density_rms 0.059
_refine_ls_extinction_method none
_refine_ls_goodness_of_fit_ref 1.063
_refine_ls_hydrogen_treatment constr
_refine_ls_matrix_type full
_refine_ls_number_parameters 223
_refine_ls_number_reflns 3719
_refine_ls_number_restraints 2
_refine_ls_restrained_S_all 1.063
_refine_ls_R_factor_all 0.0337
_refine_ls_R_factor_gt 0.0296
_refine_ls_shift/su_max 0.001
_refine_ls_shift/su_mean 0.000
_refine_ls_structure_factor_coef Fsqd
_refine_ls_weighting_details 'w=1/[\s^2^(Fo^2^)+(0.0441P)^2^+0.4393P] where P=(Fo^2^+2Fc^2^)/3'
_refine_ls_weighting_scheme calc
_refine_ls_wR_factor_gt 0.0776
_refine_ls_wR_factor_ref 0.0798
_reflns_Friedel_coverage 0.000
_reflns_number_gt 3296
_reflns_number_total 3719
_reflns_threshold_expression 'I > 2\s(I)'
_cod_data_source_file d3dt03109h2.cif
_cod_data_source_block dm-20211210-c
_cod_database_code 7714441
_shelx_shelxl_version_number 2016/6
_chemical_oxdiff_formula 'P1 C1 Ni1 N1'
_shelx_space_group_comment
;
The symmetry employed for this shelxl refinement is uniquely defined
by the following loop, which should always be used as a source of
symmetry information in preference to the above space-group names.
They are only intended as comments.
;
_shelx_estimated_absorpt_t_max 0.933
_shelx_estimated_absorpt_t_min 0.933
_diffrn_oxdiff_digest_frames
;
0128b21cd47e93e0c0421e7c59f849902d00030ddd0
;
_reflns_odcompleteness_completeness 99.95
_reflns_odcompleteness_iscentric 1
_reflns_odcompleteness_theta 66.97
_olex2_refinement_description
;
1. Fixed Uiso
 At 1.2 times of:
  All C(H) groups
 At 1.5 times of:
  All C(H,H,H) groups
2. Rigid bond restraints
 O1, P1
 with sigma for 1-2 distances of 0.001 and sigma for 1-3 distances of 0.002
 O1, C2
 with sigma for 1-2 distances of 0.001 and sigma for 1-3 distances of 0.002
 P1, O1
 with sigma for 1-2 distances of 0.0005 and sigma for 1-3 distances of 0.001
3.a Aromatic/amide H refined with riding coordinates:
 C11(H11), C3(H3), C4(H4), C5(H5), C8(H8), C10(H10), C9(H9)
3.b Idealised Me refined as rotating group:
 C17(H17A,H17B,H17C), C15(H15A,H15B,H15C), C13(H13A,H13B,H13C), C18(H18A,H18B,
 H18C), C14(H14A,H14B,H14C), C19(H19A,H19B,H19C)
;
_olex2_submission_special_instructions 'No special instructions were received'
_oxdiff_exptl_absorpt_empirical_details
;
Empirical correction (ABSPACK) includes:
- Absorption correction using spherical harmonics
- Frame scaling
;
_oxdiff_exptl_absorpt_empirical_full_max 1.220
_oxdiff_exptl_absorpt_empirical_full_min 0.674

loop_
_space_group_symop_operation_xyz
'x, y, z'
'-x+1/2, y+1/2, -z+1/2'
'-x, -y, -z'
'x-1/2, -y-1/2, z-1/2'

loop_
_atom_site_label
_atom_site_type_symbol
_atom_site_fract_x
_atom_site_fract_y
_atom_site_fract_z
_atom_site_U_iso_or_equiv
_atom_site_adp_type
_atom_site_occupancy
_atom_site_site_symmetry_order
_atom_site_calc_flag
_atom_site_refinement_flags_posn
_atom_site_refinement_flags_adp
_atom_site_refinement_flags_occupancy
_atom_site_disorder_assembly
_atom_site_disorder_group
Ni1 Ni 0.36283(2) 0.71205(2) 0.39745(2) 0.01967(10) Uani 1 1 d . . . . .
P1 P 0.22939(3) 0.59748(3) 0.35684(3) 0.01857(10) Uani 1 1 d . U . . .
Cl1 Cl 0.29869(4) 0.78938(4) 0.52731(4) 0.03980(14) Uani 1 1 d . . . . .
O1 O 0.26002(10) 0.53240(10) 0.25548(9) 0.0246(2) Uani 1 1 d . U . . .
N1 N 0.50523(11) 0.79600(11) 0.40532(11) 0.0228(3) Uani 1 1 d . . . . .
C2 C 0.36148(13) 0.56934(14) 0.22774(12) 0.0225(3) Uani 1 1 d . U . . .
C7 C 0.56962(14) 0.77432(15) 0.33147(13) 0.0256(4) Uani 1 1 d . . . . .
C6 C 0.51911(14) 0.69107(15) 0.26184(13) 0.0250(4) Uani 1 1 d . . . . .
C12 C 0.08767(14) 0.65367(14) 0.30712(13) 0.0236(3) Uani 1 1 d . . . . .
C1 C 0.41621(13) 0.65126(14) 0.28680(11) 0.0211(3) Uani 1 1 d . . . . .
C16 C 0.22749(14) 0.48235(14) 0.44589(13) 0.0244(3) Uani 1 1 d . . . . .
C11 C 0.54346(15) 0.86776(15) 0.47689(14) 0.0293(4) Uani 1 1 d . . . . .
H11 H 0.499539 0.881938 0.527669 0.035 Uiso 1 1 calc R . . . .
C3 C 0.40517(15) 0.52654(17) 0.14550(13) 0.0309(4) Uani 1 1 d . . . . .
H3 H 0.367766 0.471326 0.107114 0.037 Uiso 1 1 calc R . . . .
C17 C 0.15799(16) 0.38562(15) 0.40042(16) 0.0331(4) Uani 1 1 d . . . . .
H17A H 0.078484 0.402037 0.395777 0.050 Uiso 1 1 calc GR . . . .
H17B H 0.174985 0.323256 0.442522 0.050 Uiso 1 1 calc GR . . . .
H17C H 0.176908 0.370886 0.334460 0.050 Uiso 1 1 calc GR . . . .
C15 C 0.00825(15) 0.56916(16) 0.25127(14) 0.0316(4) Uani 1 1 d . . . . .
H15A H 0.048278 0.529549 0.205584 0.047 Uiso 1 1 calc GR . . . .
H15B H -0.056097 0.604883 0.214256 0.047 Uiso 1 1 calc GR . . . .
H15C H -0.017212 0.520104 0.298981 0.047 Uiso 1 1 calc GR . . . .
C13 C 0.11346(16) 0.74217(16) 0.23234(15) 0.0321(4) Uani 1 1 d . . . . .
H13A H 0.159556 0.797507 0.267768 0.048 Uiso 1 1 calc GR . . . .
H13B H 0.043509 0.773339 0.200807 0.048 Uiso 1 1 calc GR . . . .
H13C H 0.153361 0.710731 0.181909 0.048 Uiso 1 1 calc GR . . . .
C18 C 0.18586(18) 0.51914(17) 0.54386(14) 0.0355(4) Uani 1 1 d . . . . .
H18A H 0.225289 0.583923 0.567820 0.053 Uiso 1 1 calc GR . . . .
H18B H 0.200537 0.463199 0.593633 0.053 Uiso 1 1 calc GR . . . .
H18C H 0.105735 0.533301 0.531394 0.053 Uiso 1 1 calc GR . . . .
C14 C 0.03040(16) 0.70681(17) 0.39052(15) 0.0343(4) Uani 1 1 d . . . . .
H14A H 0.006511 0.651769 0.433577 0.051 Uiso 1 1 calc GR . . . .
H14B H -0.034478 0.747543 0.360859 0.051 Uiso 1 1 calc GR . . . .
H14C H 0.083355 0.754372 0.429288 0.051 Uiso 1 1 calc GR . . . .
C4 C 0.50731(16) 0.5692(2) 0.12233(14) 0.0393(5) Uani 1 1 d . . . . .
H4 H 0.537672 0.542162 0.067072 0.047 Uiso 1 1 calc R . . . .
C19 C 0.35291(16) 0.44887(17) 0.47045(16) 0.0359(4) Uani 1 1 d . . . . .
H19A H 0.382699 0.432618 0.409164 0.054 Uiso 1 1 calc GR . . . .
H19B H 0.358739 0.385951 0.512857 0.054 Uiso 1 1 calc GR . . . .
H19C H 0.395575 0.507146 0.504640 0.054 Uiso 1 1 calc GR . . . .
C5 C 0.56464(15) 0.65071(19) 0.17935(14) 0.0367(5) Uani 1 1 d . . . . .
H5 H 0.632569 0.677990 0.162667 0.044 Uiso 1 1 calc R . . . .
C8 C 0.67246(16) 0.82698(19) 0.32841(16) 0.0374(4) Uani 1 1 d . . . . .
H8 H 0.715387 0.812281 0.277042 0.045 Uiso 1 1 calc R . . . .
C10 C 0.64572(16) 0.92163(17) 0.47825(17) 0.0382(5) Uani 1 1 d . . . . .
H10 H 0.670426 0.970547 0.529289 0.046 Uiso 1 1 calc R . . . .
C9 C 0.71032(16) 0.90134(19) 0.40240(18) 0.0438(5) Uani 1 1 d . . . . .
H9 H 0.778777 0.937426 0.401070 0.053 Uiso 1 1 calc R . . . .

loop_
_atom_site_aniso_label
_atom_site_aniso_U_11
_atom_site_aniso_U_22
_atom_site_aniso_U_33
_atom_site_aniso_U_23
_atom_site_aniso_U_13
_atom_site_aniso_U_12
Ni1 0.01708(15) 0.02222(16) 0.02077(15) -0.00467(11) 0.00641(11) -0.00503(11)
P1 0.01654(19) 0.0204(2) 0.0197(2) -0.00272(15) 0.00562(14) -0.00365(15)
Cl1 0.0365(2) 0.0465(3) 0.0409(3) -0.0256(2) 0.0213(2) -0.0167(2)
O1 0.0238(5) 0.0273(6) 0.0241(5) -0.0086(4) 0.0080(4) -0.0057(5)
N1 0.0179(6) 0.0226(7) 0.0274(7) 0.0024(6) 0.0011(5) -0.0025(5)
C2 0.0178(7) 0.0285(8) 0.0215(8) -0.0002(7) 0.0040(6) 0.0035(6)
C7 0.0176(8) 0.0304(9) 0.0285(9) 0.0074(7) 0.0018(6) -0.0017(7)
C6 0.0166(7) 0.0359(9) 0.0230(8) 0.0036(7) 0.0043(6) 0.0012(7)
C12 0.0197(7) 0.0254(8) 0.0260(8) 0.0031(7) 0.0044(6) -0.0005(7)
C1 0.0188(7) 0.0263(8) 0.0187(7) 0.0023(6) 0.0047(6) 0.0027(6)
C16 0.0225(8) 0.0243(8) 0.0268(8) 0.0031(7) 0.0051(6) -0.0012(7)
C11 0.0248(8) 0.0264(9) 0.0348(9) -0.0032(7) -0.0020(7) -0.0019(7)
C3 0.0262(8) 0.0431(11) 0.0233(8) -0.0092(8) 0.0028(7) 0.0064(8)
C17 0.0312(9) 0.0239(9) 0.0442(11) 0.0038(8) 0.0059(8) -0.0052(8)
C15 0.0241(8) 0.0353(10) 0.0332(9) 0.0039(8) -0.0034(7) -0.0064(7)
C13 0.0321(9) 0.0304(9) 0.0340(9) 0.0089(8) 0.0048(8) -0.0020(8)
C18 0.0415(10) 0.0393(11) 0.0282(9) 0.0053(8) 0.0143(8) -0.0020(9)
C14 0.0263(9) 0.0400(11) 0.0383(10) 0.0010(8) 0.0108(8) 0.0061(8)
C4 0.0272(9) 0.0678(15) 0.0246(9) -0.0108(9) 0.0100(7) 0.0068(9)
C19 0.0264(9) 0.0368(10) 0.0436(11) 0.0096(9) 0.0011(8) 0.0035(8)
C5 0.0211(8) 0.0622(14) 0.0288(9) -0.0011(9) 0.0109(7) -0.0022(9)
C8 0.0215(8) 0.0483(12) 0.0431(11) 0.0065(10) 0.0069(8) -0.0063(9)
C10 0.0276(9) 0.0338(10) 0.0498(12) -0.0044(9) -0.0068(8) -0.0083(8)
C9 0.0217(9) 0.0469(13) 0.0611(14) 0.0037(11) -0.0002(9) -0.0147(9)

loop_
_atom_type_symbol
_atom_type_description
_atom_type_scat_dispersion_real
_atom_type_scat_dispersion_imag
_atom_type_scat_source
C C 0.0181 0.0091 'International Tables Vol C Tables 4.2.6.8 and 6.1.1.4'
H H 0.0000 0.0000 'International Tables Vol C Tables 4.2.6.8 and 6.1.1.4'
Cl Cl 0.3639 0.7018 'International Tables Vol C Tables 4.2.6.8 and 6.1.1.4'
N N 0.0311 0.0180 'International Tables Vol C Tables 4.2.6.8 and 6.1.1.4'
Ni Ni -3.0029 0.5091 'International Tables Vol C Tables 4.2.6.8 and 6.1.1.4'
O O 0.0492 0.0322 'International Tables Vol C Tables 4.2.6.8 and 6.1.1.4'
P P 0.2955 0.4335 'International Tables Vol C Tables 4.2.6.8 and 6.1.1.4'

loop_
_geom_angle_atom_site_label_1
_geom_angle_atom_site_label_2
_geom_angle_atom_site_label_3
_geom_angle
_geom_angle_site_symmetry_1
_geom_angle_site_symmetry_3
_geom_angle_publ_flag
P1 Ni1 Cl1 99.351(18) . . ?
N1 Ni1 P1 163.86(5) . . ?
N1 Ni1 Cl1 96.70(5) . . ?
C1 Ni1 P1 81.45(5) . . ?
C1 Ni1 Cl1 178.29(6) . . ?
C1 Ni1 N1 82.55(7) . . ?
O1 P1 Ni1 106.86(4) . . ?
O1 P1 C12 100.17(7) . . ?
O1 P1 C16 100.32(7) . . ?
C12 P1 Ni1 116.61(6) . . ?
C12 P1 C16 115.20(7) . . ?
C16 P1 Ni1 114.59(6) . . ?
C2 O1 P1 110.89(10) . . ?
C7 N1 Ni1 114.94(12) . . ?
C11 N1 Ni1 126.12(13) . . ?
C11 N1 C7 118.91(15) . . ?
O1 C2 C1 116.25(14) . . ?
C3 C2 O1 121.49(16) . . ?
C3 C2 C1 122.26(16) . . ?
N1 C7 C6 112.43(14) . . ?
N1 C7 C8 120.98(18) . . ?
C8 C7 C6 126.57(18) . . ?
C1 C6 C7 112.92(15) . . ?
C5 C6 C7 126.21(16) . . ?
C5 C6 C1 120.86(17) . . ?
C15 C12 P1 112.84(12) . . ?
C15 C12 C13 109.19(14) . . ?
C15 C12 C14 110.04(15) . . ?
C13 C12 P1 104.28(11) . . ?
C14 C12 P1 111.64(12) . . ?
C14 C12 C13 108.59(15) . . ?
C2 C1 Ni1 124.54(12) . . ?
C2 C1 C6 118.34(15) . . ?
C6 C1 Ni1 117.13(13) . . ?
C17 C16 P1 113.22(12) . . ?
C17 C16 C18 110.63(15) . . ?
C17 C16 C19 109.23(15) . . ?
C18 C16 P1 110.95(13) . . ?
C18 C16 C19 108.24(15) . . ?
C19 C16 P1 104.25(12) . . ?
N1 C11 H11 118.7 . . ?
N1 C11 C10 122.58(19) . . ?
C10 C11 H11 118.7 . . ?
C2 C3 H3 121.1 . . ?
C2 C3 C4 117.71(18) . . ?
C4 C3 H3 121.1 . . ?
C16 C17 H17A 109.5 . . ?
C16 C17 H17B 109.5 . . ?
C16 C17 H17C 109.5 . . ?
H17A C17 H17B 109.5 . . ?
H17A C17 H17C 109.5 . . ?
H17B C17 H17C 109.5 . . ?
C12 C15 H15A 109.5 . . ?
C12 C15 H15B 109.5 . . ?
C12 C15 H15C 109.5 . . ?
H15A C15 H15B 109.5 . . ?
H15A C15 H15C 109.5 . . ?
H15B C15 H15C 109.5 . . ?
C12 C13 H13A 109.5 . . ?
C12 C13 H13B 109.5 . . ?
C12 C13 H13C 109.5 . . ?
H13A C13 H13B 109.5 . . ?
H13A C13 H13C 109.5 . . ?
H13B C13 H13C 109.5 . . ?
C16 C18 H18A 109.5 . . ?
C16 C18 H18B 109.5 . . ?
C16 C18 H18C 109.5 . . ?
H18A C18 H18B 109.5 . . ?
H18A C18 H18C 109.5 . . ?
H18B C18 H18C 109.5 . . ?
C12 C14 H14A 109.5 . . ?
C12 C14 H14B 109.5 . . ?
C12 C14 H14C 109.5 . . ?
H14A C14 H14B 109.5 . . ?
H14A C14 H14C 109.5 . . ?
H14B C14 H14C 109.5 . . ?
C3 C4 H4 119.1 . . ?
C5 C4 C3 121.85(17) . . ?
C5 C4 H4 119.1 . . ?
C16 C19 H19A 109.5 . . ?
C16 C19 H19B 109.5 . . ?
C16 C19 H19C 109.5 . . ?
H19A C19 H19B 109.5 . . ?
H19A C19 H19C 109.5 . . ?
H19B C19 H19C 109.5 . . ?
C6 C5 H5 120.5 . . ?
C4 C5 C6 118.99(17) . . ?
C4 C5 H5 120.5 . . ?
C7 C8 H8 120.3 . . ?
C9 C8 C7 119.39(19) . . ?
C9 C8 H8 120.3 . . ?
C11 C10 H10 120.7 . . ?
C9 C10 C11 118.69(19) . . ?
C9 C10 H10 120.7 . . ?
C8 C9 H9 120.3 . . ?
C10 C9 C8 119.44(18) . . ?
C10 C9 H9 120.3 . . ?

loop_
_geom_bond_atom_site_label_1
_geom_bond_atom_site_label_2
_geom_bond_distance
_geom_bond_site_symmetry_2
_geom_bond_publ_flag
Ni1 P1 2.1393(5) . ?
Ni1 Cl1 2.2123(5) . ?
Ni1 N1 1.9751(14) . ?
Ni1 C1 1.8517(16) . ?
P1 O1 1.6625(12) . ?
P1 C12 1.8586(17) . ?
P1 C16 1.8594(17) . ?
O1 C2 1.387(2) . ?
N1 C7 1.359(2) . ?
N1 C11 1.339(2) . ?
C2 C1 1.390(2) . ?
C2 C3 1.387(2) . ?
C7 C6 1.461(3) . ?
C7 C8 1.390(3) . ?
C6 C1 1.401(2) . ?
C6 C5 1.390(3) . ?
C12 C15 1.532(2) . ?
C12 C13 1.543(2) . ?
C12 C14 1.535(2) . ?
C16 C17 1.531(2) . ?
C16 C18 1.535(2) . ?
C16 C19 1.538(2) . ?
C11 H11 0.9300 . ?
C11 C10 1.383(3) . ?
C3 H3 0.9300 . ?
C3 C4 1.397(3) . ?
C17 H17A 0.9600 . ?
C17 H17B 0.9600 . ?
C17 H17C 0.9600 . ?
C15 H15A 0.9600 . ?
C15 H15B 0.9600 . ?
C15 H15C 0.9600 . ?
C13 H13A 0.9600 . ?
C13 H13B 0.9600 . ?
C13 H13C 0.9600 . ?
C18 H18A 0.9600 . ?
C18 H18B 0.9600 . ?
C18 H18C 0.9600 . ?
C14 H14A 0.9600 . ?
C14 H14B 0.9600 . ?
C14 H14C 0.9600 . ?
C4 H4 0.9300 . ?
C4 C5 1.385(3) . ?
C19 H19A 0.9600 . ?
C19 H19B 0.9600 . ?
C19 H19C 0.9600 . ?
C5 H5 0.9300 . ?
C8 H8 0.9300 . ?
C8 C9 1.381(3) . ?
C10 H10 0.9300 . ?
C10 C9 1.379(3) . ?
C9 H9 0.9300 . ?

loop_
_geom_torsion_atom_site_label_1
_geom_torsion_atom_site_label_2
_geom_torsion_atom_site_label_3
_geom_torsion_atom_site_label_4
_geom_torsion
_geom_torsion_site_symmetry_1
_geom_torsion_site_symmetry_2
_geom_torsion_site_symmetry_3
_geom_torsion_site_symmetry_4
_geom_torsion_publ_flag
Ni1 P1 O1 C2 0.66(12) . . . . ?
Ni1 P1 C12 C15 162.68(10) . . . . ?
Ni1 P1 C12 C13 44.29(13) . . . . ?
Ni1 P1 C12 C14 -72.76(13) . . . . ?
Ni1 P1 C16 C17 -161.87(11) . . . . ?
Ni1 P1 C16 C18 73.04(13) . . . . ?
Ni1 P1 C16 C19 -43.26(13) . . . . ?
Ni1 N1 C7 C6 -0.74(18) . . . . ?
Ni1 N1 C7 C8 -179.47(14) . . . . ?
Ni1 N1 C11 C10 178.50(14) . . . . ?
P1 Ni1 C1 C2 0.29(13) . . . . ?
P1 Ni1 C1 C6 -179.51(13) . . . . ?
P1 O1 C2 C1 -0.50(18) . . . . ?
P1 O1 C2 C3 179.55(14) . . . . ?
O1 P1 C12 C15 47.88(13) . . . . ?
O1 P1 C12 C13 -70.51(13) . . . . ?
O1 P1 C12 C14 172.44(12) . . . . ?
O1 P1 C16 C17 -47.81(13) . . . . ?
O1 P1 C16 C18 -172.91(12) . . . . ?
O1 P1 C16 C19 70.79(13) . . . . ?
O1 C2 C1 Ni1 0.1(2) . . . . ?
O1 C2 C1 C6 179.87(15) . . . . ?
O1 C2 C3 C4 179.41(17) . . . . ?
N1 Ni1 C1 C2 178.20(15) . . . . ?
N1 Ni1 C1 C6 -1.61(13) . . . . ?
N1 C7 C6 C1 -0.5(2) . . . . ?
N1 C7 C6 C5 -179.45(18) . . . . ?
N1 C7 C8 C9 0.9(3) . . . . ?
N1 C11 C10 C9 0.6(3) . . . . ?
C2 C3 C4 C5 0.7(3) . . . . ?
C7 N1 C11 C10 0.6(3) . . . . ?
C7 C6 C1 Ni1 1.6(2) . . . . ?
C7 C6 C1 C2 -178.18(15) . . . . ?
C7 C6 C5 C4 178.15(18) . . . . ?
C7 C8 C9 C10 0.3(3) . . . . ?
C6 C7 C8 C9 -177.66(19) . . . . ?
C12 P1 O1 C2 122.65(11) . . . . ?
C12 P1 C16 C17 58.68(15) . . . . ?
C12 P1 C16 C18 -66.41(14) . . . . ?
C12 P1 C16 C19 177.29(12) . . . . ?
C1 C2 C3 C4 -0.5(3) . . . . ?
C1 C6 C5 C4 -0.7(3) . . . . ?
C16 P1 O1 C2 -119.16(11) . . . . ?
C16 P1 C12 C15 -58.71(15) . . . . ?
C16 P1 C12 C13 -177.10(11) . . . . ?
C16 P1 C12 C14 65.84(15) . . . . ?
C11 N1 C7 C6 177.41(15) . . . . ?
C11 N1 C7 C8 -1.3(3) . . . . ?
C11 C10 C9 C8 -1.0(3) . . . . ?
C3 C2 C1 Ni1 -179.99(14) . . . . ?
C3 C2 C1 C6 -0.2(3) . . . . ?
C3 C4 C5 C6 0.0(3) . . . . ?
C5 C6 C1 Ni1 -179.36(15) . . . . ?
C5 C6 C1 C2 0.8(3) . . . . ?
C8 C7 C6 C1 178.14(18) . . . . ?
C8 C7 C6 C5 -0.8(3) . . . . ?
